data_7228290
loop_
_publ_author_name
'Ding, Tao'
'Wang, Xiao-Xian'
'Zhang, Meng'
'Ou, Si-Meng'
'Hu, Tian-Ju'

_publ_section_title
;
 Four new coordination polymers based on a pyridinetetracarboxylate
 ligand: Syntheses, structures and high CO2/CH4 separation
;
_journal_name_full CrystEngComm
_journal_paper_doi 10.1039/C7CE00535K
_journal_year 2017
_chemical_formula_sum 'C46 H38 Mn2 N6 O10'
_chemical_formula_weight 944.70
_chemical_name_systematic
; 
 ? 
;
_space_group_IT_number 2
_symmetry_cell_setting triclinic
_symmetry_space_group_name_Hall '-P 1'
_symmetry_space_group_name_H-M 'P -1'
_atom_sites_solution_hydrogens geom
_atom_sites_solution_primary direct
_atom_sites_solution_secondary difmap
_audit_creation_method SHELXL-97
_audit_update_record
;
2015-06-22 deposited with the CCDC.
2017-05-23 downloaded from the CCDC.
;
_cell_angle_alpha 103.634(4)
_cell_angle_beta 90.513(4)
_cell_angle_gamma 95.060(4)
_cell_formula_units_Z 1
_cell_length_a 9.7601(19)
_cell_length_b 10.129(2)
_cell_length_c 13.161(3)
_cell_measurement_temperature 296(2)
_cell_volume 1258.9(5)
_computing_structure_refinement 'SHELXL-97 (Sheldrick, 2008)'
_computing_structure_solution 'SHELXS-97 (Sheldrick, 2008)'
_diffrn_ambient_temperature 296(2)
_diffrn_measured_fraction_theta_full 0.994
_diffrn_measured_fraction_theta_max 0.994
_diffrn_radiation_monochromator graphite
_diffrn_radiation_source 'fine-focus sealed tube'
_diffrn_radiation_type MoK\a
_diffrn_radiation_wavelength 0.71073
_diffrn_reflns_av_R_equivalents 0.0251
_diffrn_reflns_av_sigmaI/netI 0.0518
_diffrn_reflns_limit_h_max 11
_diffrn_reflns_limit_h_min -11
_diffrn_reflns_limit_k_max 12
_diffrn_reflns_limit_k_min -11
_diffrn_reflns_limit_l_max 15
_diffrn_reflns_limit_l_min -14
_diffrn_reflns_number 7213
_diffrn_reflns_theta_full 25.00
_diffrn_reflns_theta_max 25.00
_diffrn_reflns_theta_min 2.08
_exptl_absorpt_coefficient_mu 0.559
_exptl_absorpt_correction_T_max 0.9013
_exptl_absorpt_correction_T_min 0.8776
_exptl_absorpt_correction_type multi-scan
_exptl_absorpt_process_details sadabs
_exptl_crystal_colour colorless
_exptl_crystal_density_diffrn 1.246
_exptl_crystal_density_method 'not measured'
_exptl_crystal_description block
_exptl_crystal_F_000 486
_exptl_crystal_size_max 0.24
_exptl_crystal_size_mid 0.22
_exptl_crystal_size_min 0.19
_platon_squeeze_details
;
;
_refine_diff_density_max 0.721
_refine_diff_density_min -1.489
_refine_diff_density_rms 0.125
_refine_ls_extinction_method none
_refine_ls_goodness_of_fit_ref 1.057
_refine_ls_hydrogen_treatment mixed
_refine_ls_matrix_type full
_refine_ls_number_parameters 381
_refine_ls_number_reflns 4403
_refine_ls_number_restraints 0
_refine_ls_restrained_S_all 1.057
_refine_ls_R_factor_all 0.0917
_refine_ls_R_factor_gt 0.0813
_refine_ls_shift/su_max 0.002
_refine_ls_shift/su_mean 0.000
_refine_ls_structure_factor_coef Fsqd
_refine_ls_weighting_details 'calc w=1/[\s^2^(Fo^2^)+(0.1435P)^2^+2.8480P] where P=(Fo^2^+2Fc^2^)/3'
_refine_ls_weighting_scheme calc
_refine_ls_wR_factor_gt 0.2272
_refine_ls_wR_factor_ref 0.2362
_reflns_number_gt 3618
_reflns_number_total 4403
_reflns_threshold_expression >2sigma(I)
_cod_data_source_file c7ce00535k2.cif
_cod_data_source_block 3
_cod_depositor_comments
;
The following automatic conversions were performed:

'_symmetry_cell_setting' value 'Triclinic' changed to 'triclinic'
according to
/home/data/users/saulius/crontab/automatic-downloads/rss-feeds/RSC/lib/dictionaries/cif_core.dic
dictionary named 'cif_core.dic' version 2.4.2 from 2011-04-26.

Automatic conversion script
Id: cif_fix_values 4973 2017-02-22 13:04:09Z antanas 
;
_cod_original_cell_volume 1258.9(4)
_cod_original_sg_symbol_H-M P-1
_cod_database_code 7228290

loop_
_symmetry_equiv_pos_as_xyz
'x, y, z'
'-x, -y, -z'

loop_
_atom_site_label
_atom_site_type_symbol
_atom_site_fract_x
_atom_site_fract_y
_atom_site_fract_z
_atom_site_U_iso_or_equiv
_atom_site_adp_type
_atom_site_occupancy
_atom_site_symmetry_multiplicity
_atom_site_calc_flag
_atom_site_refinement_flags
_atom_site_disorder_assembly
_atom_site_disorder_group
C1 C 0.8950(6) 0.3298(7) 0.4873(5) 0.0512(15) Uani 1 1 d . . .
H1 H 0.9239 0.2742 0.5220 0.061 Uiso 1 1 d R . .
C2 C 0.9696(6) 0.3390(7) 0.4034(5) 0.0546(16) Uani 1 1 d . A .
H2 H 1.0576 0.3121 0.3897 0.066 Uiso 1 1 calc R . .
C3 C 0.7708(6) 0.4190(8) 0.3930(5) 0.0553(17) Uani 1 1 d . A .
H3 H 0.6986 0.4583 0.3685 0.066 Uiso 1 1 calc R . .
C4 C 0.9207(4) 0.4525(10) 0.2488(3) 0.038(4) Uani 0.470(10) 1 d PG A 1
C5 C 1.0553(4) 0.4893(8) 0.2259(3) 0.038(7) Uani 0.470(10) 1 d PG A 1
H5 H 1.1262 0.4944 0.2747 0.046 Uiso 0.470(10) 1 calc PR A 1
C6 C 1.0841(4) 0.5186(8) 0.1298(4) 0.040(7) Uani 0.470(10) 1 d PG A 1
H6 H 1.1742 0.5433 0.1144 0.048 Uiso 0.470(10) 1 calc PR A 1
C7 C 0.9782(5) 0.5111(10) 0.0568(4) 0.041(4) Uani 0.470(10) 1 d PG . 1
C8 C 0.8435(4) 0.4742(12) 0.0798(5) 0.053(4) Uani 0.470(10) 1 d PG A 1
H8 H 0.7726 0.4692 0.0309 0.064 Uiso 0.470(10) 1 calc PR A 1
C9 C 0.8148(3) 0.4449(12) 0.1758(4) 0.051(4) Uani 0.470(10) 1 d PG A 1
H9 H 0.7247 0.4203 0.1912 0.062 Uiso 0.470(10) 1 calc PR A 1
C4' C 0.9259(5) 0.3993(10) 0.2392(4) 0.039(3) Uani 0.530(10) 1 d PG A 2
C5' C 1.0512(4) 0.4697(8) 0.2271(3) 0.038(6) Uani 0.530(10) 1 d PG A 2
H5' H 1.1143 0.4975 0.2831 0.045 Uiso 0.530(10) 1 calc PR A 2
C6' C 1.0822(3) 0.4985(8) 0.1312(3) 0.038(6) Uani 0.530(10) 1 d PG A 2
H6' H 1.1660 0.5456 0.1231 0.046 Uiso 0.530(10) 1 calc PR A 2
C7' C 0.9879(5) 0.4569(9) 0.0475(3) 0.042(3) Uani 0.530(10) 1 d PG . 2
C8' C 0.8626(6) 0.3865(11) 0.0597(4) 0.049(3) Uani 0.530(10) 1 d PG A 2
H8' H 0.7995 0.3587 0.0037 0.059 Uiso 0.530(10) 1 calc PR A 2
C9' C 0.8316(6) 0.3577(11) 0.1555(5) 0.048(3) Uani 0.530(10) 1 d PG A 2
H9' H 0.7478 0.3107 0.1637 0.057 Uiso 0.530(10) 1 calc PR A 2
C10 C 0.3888(5) 0.3345(5) 0.3692(4) 0.0293(10) Uani 1 1 d . . .
C11 C 0.3247(5) 0.1955(5) 0.3177(4) 0.0271(10) Uani 1 1 d . . .
C12 C 0.3511(5) 0.0848(5) 0.3586(4) 0.0280(10) Uani 1 1 d . . .
H12 H 0.4094 0.0980 0.4171 0.034 Uiso 1 1 calc R . .
C13 C 0.2914(5) -0.0437(5) 0.3127(4) 0.0283(10) Uani 1 1 d . . .
C14 C 0.2046(5) -0.0653(5) 0.2248(4) 0.0307(11) Uani 1 1 d . . .
H14 H 0.1652 -0.1527 0.1940 0.037 Uiso 1 1 calc R . .
C15 C 0.1766(5) 0.0447(5) 0.1826(4) 0.0310(11) Uani 1 1 d . A .
C16 C 0.2367(5) 0.1734(5) 0.2298(4) 0.0317(11) Uani 1 1 d . . .
H16 H 0.2182 0.2470 0.2025 0.038 Uiso 1 1 calc R . .
C17 C 0.3234(5) -0.1634(5) 0.3559(4) 0.0305(11) Uani 1 1 d . . .
C18 C 0.0848(6) 0.0216(5) 0.0881(4) 0.0385(13) Uani 1 1 d . . .
C19 C 0.0779(16) -0.0972(13) 0.0144(12) 0.052(4) Uani 0.470(10) 1 d P A 1
H19 H 0.1307 -0.1659 0.0235 0.062 Uiso 0.470(10) 1 calc PR A 1
C20 C -0.0042(16) -0.1179(14) -0.0722(12) 0.056(4) Uani 0.470(10) 1 d P . 1
H20 H -0.0055 -0.2001 -0.1221 0.067 Uiso 0.470(10) 1 calc PR A 1
C19' C -0.0141(14) -0.0807(11) 0.0672(10) 0.047(3) Uani 0.530(10) 1 d P A 2
H19' H -0.0234 -0.1395 0.1119 0.057 Uiso 0.530(10) 1 calc PR A 2
C20' C -0.1015(15) -0.1025(12) -0.0163(10) 0.054(4) Uani 0.530(10) 1 d P . 2
H20' H -0.1731 -0.1717 -0.0258 0.065 Uiso 0.530(10) 1 calc PR A 2
Mn1 Mn 0.58850(7) 0.36530(6) 0.58039(5) 0.0253(3) Uani 1 1 d . . .
N1 N 0.7707(5) 0.3787(5) 0.4803(4) 0.0423(11) Uani 1 1 d . A .
N2 N 0.8902(5) 0.3959(6) 0.3428(4) 0.0507(13) Uani 1 1 d . . .
O1 O 0.4578(5) 0.3497(4) 0.4503(3) 0.0600(13) Uani 1 1 d . A .
O2 O 0.3709(5) 0.4319(3) 0.3271(3) 0.0449(10) Uani 1 1 d . . .
O3 O 0.3863(4) -0.1392(4) 0.4435(3) 0.0444(10) Uani 1 1 d . . .
O4 O 0.2913(4) -0.2819(3) 0.3041(3) 0.0391(9) Uani 1 1 d . . .
O5 O 0.40(5) 0.32(7) 0.66(4) 0.09(9) Uani 0.470(10) 1 d P A 1
N3 N 0.201(2) 0.156(2) 0.653(2) 0.114(7) Uani 0.470(10) 1 d P A 1
C23 C 0.330(14) 0.216(15) 0.638(9) 0.104(18) Uani 0.470(10) 1 d P A 1
H23 H 0.3782 0.1502 0.5958 0.125 Uiso 0.470(10) 1 calc PR A 1
C22 C 0.166(3) 0.014(3) 0.606(2) 0.126(9) Uani 0.470(10) 1 d P A 1
H22A H 0.2473 -0.0267 0.5778 0.189 Uiso 0.470(10) 1 calc PR A 1
H22B H 0.0982 0.0041 0.5514 0.189 Uiso 0.470(10) 1 calc PR A 1
H22C H 0.1306 -0.0312 0.6583 0.189 Uiso 0.470(10) 1 calc PR A 1
C21 C 0.098(3) 0.227(3) 0.714(2) 0.129(10) Uani 0.470(10) 1 d P A 1
H21A H 0.1391 0.3107 0.7570 0.194 Uiso 0.470(10) 1 calc PR A 1
H21B H 0.0557 0.1711 0.7566 0.194 Uiso 0.470(10) 1 calc PR A 1
H21C H 0.0293 0.2456 0.6675 0.194 Uiso 0.470(10) 1 calc PR A 1
O5' O 0.40(4) 0.32(6) 0.66(3) 0.09(8) Uani 0.530(10) 1 d P A 2
N3' N 0.275(2) 0.143(2) 0.7353(18) 0.116(6) Uani 0.530(10) 1 d P A 2
C23' C 0.352(13) 0.197(14) 0.665(8) 0.104(16) Uani 0.530(10) 1 d P A 2
H23' H 0.3738 0.1301 0.6078 0.124 Uiso 0.530(10) 1 calc PR A 2
C22' C 0.238(3) -0.003(3) 0.712(2) 0.127(8) Uani 0.530(10) 1 d P A 2
H22D H 0.1420 -0.0223 0.6925 0.191 Uiso 0.530(10) 1 calc PR A 2
H22E H 0.2556 -0.0363 0.7733 0.191 Uiso 0.530(10) 1 calc PR A 2
H22F H 0.2919 -0.0475 0.6559 0.191 Uiso 0.530(10) 1 calc PR A 2
C21' C 0.225(3) 0.217(3) 0.831(2) 0.136(9) Uani 0.530(10) 1 d P A 2
H21D H 0.2229 0.3111 0.8295 0.203 Uiso 0.530(10) 1 calc PR A 2
H21E H 0.2841 0.2105 0.8880 0.203 Uiso 0.530(10) 1 calc PR A 2
H21F H 0.1333 0.1794 0.8409 0.203 Uiso 0.530(10) 1 calc PR A 2

loop_
_atom_site_aniso_label
_atom_site_aniso_U_11
_atom_site_aniso_U_22
_atom_site_aniso_U_33
_atom_site_aniso_U_23
_atom_site_aniso_U_13
_atom_site_aniso_U_12
C1 0.053(4) 0.059(4) 0.050(4) 0.028(3) 0.002(3) 0.014(3)
C2 0.042(3) 0.079(5) 0.046(4) 0.017(3) 0.004(3) 0.018(3)
C3 0.039(3) 0.090(5) 0.048(4) 0.038(3) 0.003(3) 0.007(3)
C4 0.036(7) 0.048(9) 0.034(7) 0.019(6) 0.003(6) 0.000(5)
C5 0.037(15) 0.046(10) 0.034(16) 0.012(9) -0.003(11) 0.002(8)
C6 0.037(15) 0.048(10) 0.035(15) 0.011(9) -0.001(11) 0.001(8)
C7 0.035(7) 0.053(9) 0.038(8) 0.017(6) -0.001(6) 0.000(6)
C8 0.043(7) 0.075(11) 0.045(8) 0.020(8) -0.003(6) 0.000(7)
C9 0.044(7) 0.071(11) 0.041(8) 0.019(7) 0.000(6) -0.003(7)
C4' 0.038(7) 0.050(8) 0.034(6) 0.017(5) 0.004(5) 0.000(5)
C5' 0.036(13) 0.046(9) 0.032(14) 0.012(8) -0.003(10) -0.001(7)
C6' 0.034(12) 0.047(9) 0.034(14) 0.014(8) 0.000(10) -0.003(7)
C7' 0.033(6) 0.056(9) 0.037(7) 0.013(5) 0.001(5) 0.001(5)
C8' 0.041(6) 0.066(8) 0.041(7) 0.016(6) -0.002(5) -0.006(6)
C9' 0.042(6) 0.062(8) 0.040(6) 0.018(6) 0.000(5) -0.010(6)
C10 0.033(2) 0.026(2) 0.028(2) 0.0056(19) -0.007(2) 0.0041(19)
C11 0.032(2) 0.025(2) 0.024(2) 0.0044(18) -0.0046(19) 0.0048(19)
C12 0.032(2) 0.030(2) 0.022(2) 0.0070(19) -0.0102(19) 0.0015(19)
C13 0.032(2) 0.025(2) 0.029(2) 0.0101(19) -0.008(2) 0.0004(19)
C14 0.039(3) 0.021(2) 0.032(3) 0.0062(19) -0.013(2) -0.0003(19)
C15 0.036(3) 0.024(2) 0.031(3) 0.0032(19) -0.016(2) 0.005(2)
C16 0.045(3) 0.022(2) 0.029(2) 0.0063(19) -0.015(2) 0.009(2)
C17 0.033(2) 0.026(2) 0.035(3) 0.012(2) -0.008(2) 0.0010(19)
C18 0.050(3) 0.027(3) 0.035(3) 0.002(2) -0.026(2) 0.004(2)
C19 0.060(9) 0.043(7) 0.052(8) 0.006(6) -0.030(8) 0.016(6)
C20 0.065(10) 0.043(7) 0.055(9) 0.002(6) -0.028(8) 0.009(6)
C19' 0.062(8) 0.040(6) 0.043(7) 0.017(5) -0.028(6) 0.005(5)
C20' 0.069(9) 0.048(7) 0.047(7) 0.016(5) -0.027(7) 0.000(6)
Mn1 0.0318(4) 0.0202(4) 0.0244(4) 0.0083(3) -0.0082(3) -0.0012(3)
N1 0.042(3) 0.054(3) 0.037(2) 0.023(2) 0.006(2) 0.005(2)
N2 0.034(2) 0.089(4) 0.032(2) 0.021(3) 0.002(2) 0.001(2)
O1 0.086(3) 0.033(2) 0.056(3) 0.0096(18) -0.051(2) -0.010(2)
O2 0.075(3) 0.0205(17) 0.039(2) 0.0080(15) -0.0208(19) -0.0003(17)
O3 0.063(3) 0.0302(19) 0.042(2) 0.0154(16) -0.0212(19) -0.0011(17)
O4 0.054(2) 0.0238(18) 0.039(2) 0.0106(15) -0.0189(17) -0.0024(15)
O5 0.09(16) 0.10(12) 0.10(17) 0.04(13) 0.02(12) 0.00(11)
N3 0.106(15) 0.116(17) 0.118(17) 0.031(14) 0.013(14) -0.006(13)
C23 0.10(4) 0.11(4) 0.11(5) 0.03(3) 0.02(4) -0.01(3)
C22 0.12(2) 0.12(2) 0.13(2) 0.028(18) 0.005(17) -0.004(17)
C21 0.12(2) 0.14(2) 0.13(2) 0.028(18) 0.014(18) 0.009(17)
O5' 0.08(14) 0.10(11) 0.10(15) 0.03(11) 0.02(11) 0.00(10)
N3' 0.112(14) 0.118(15) 0.117(16) 0.034(12) 0.015(13) -0.006(11)
C23' 0.10(3) 0.11(4) 0.11(5) 0.03(3) 0.01(3) -0.01(2)
C22' 0.13(2) 0.121(19) 0.13(2) 0.038(16) 0.009(16) -0.004(15)
C21' 0.13(2) 0.14(2) 0.13(2) 0.027(17) 0.021(17) 0.007(17)

loop_
_atom_type_symbol
_atom_type_description
_atom_type_scat_dispersion_real
_atom_type_scat_dispersion_imag
_atom_type_scat_source
C C 0.0033 0.0016 'International Tables Vol C Tables 4.2.6.8 and 6.1.1.4'
H H 0.0000 0.0000 'International Tables Vol C Tables 4.2.6.8 and 6.1.1.4'
N N 0.0061 0.0033 'International Tables Vol C Tables 4.2.6.8 and 6.1.1.4'
O O 0.0106 0.0060 'International Tables Vol C Tables 4.2.6.8 and 6.1.1.4'
Mn Mn 0.3368 0.7283 'International Tables Vol C Tables 4.2.6.8 and 6.1.1.4'

loop_
_geom_angle_atom_site_label_1
_geom_angle_atom_site_label_2
_geom_angle_atom_site_label_3
_geom_angle
_geom_angle_site_symmetry_1
_geom_angle_site_symmetry_3
C2 C1 N1 110.4(5) . .
C2 C1 H1 114.0 . .
N1 C1 H1 132.4 . .
C1 C2 N2 106.0(5) . .
C1 C2 H2 127.0 . .
N2 C2 H2 127.0 . .
N1 C3 N2 111.0(5) . .
N1 C3 H3 124.5 . .
N2 C3 H3 124.5 . .
C5 C4 C9 120.0 . .
C5 C4 N2 120.8(3) . .
C9 C4 N2 118.3(3) . .
C4 C5 C6 120.0 . .
C4 C5 H5 120.0 . .
C6 C5 H5 120.0 . .
C7 C6 C5 120.0 . .
C7 C6 H6 120.0 . .
C5 C6 H6 120.0 . .
C6 C7 C8 120.0 . .
C6 C7 C7 115.3(6) . 2_765
C8 C7 C7 120.4(5) . 2_765
C9 C8 C7 120.0 . .
C9 C8 H8 120.0 . .
C7 C8 H8 120.0 . .
C8 C9 C4 120.0 . .
C8 C9 H9 120.0 . .
C4 C9 H9 120.0 . .
C5' C4' C9' 120.0 . .
C5' C4' N2 116.8(4) . .
C9' C4' N2 122.1(4) . .
C4' C5' C6' 120.0 . .
C4' C5' H5' 120.0 . .
C6' C5' H5' 120.0 . .
C7' C6' C5' 120.0 . .
C7' C6' H6' 120.0 . .
C5' C6' H6' 120.0 . .
C6' C7' C8' 120.0 . .
C6' C7' C7' 114.3(6) . 2_765
C8' C7' C7' 122.3(5) . 2_765
C9' C8' C7' 120.0 . .
C9' C8' H8' 120.0 . .
C7' C8' H8' 120.0 . .
C8' C9' C4' 120.0 . .
C8' C9' H9' 120.0 . .
C4' C9' H9' 120.0 . .
O1 C10 O2 122.6(4) . .
O1 C10 C11 118.8(4) . .
O2 C10 C11 118.6(4) . .
C12 C11 C16 118.9(4) . .
C12 C11 C10 119.6(4) . .
C16 C11 C10 121.4(4) . .
C13 C12 C11 120.3(4) . .
C13 C12 H12 119.8 . .
C11 C12 H12 119.8 . .
C12 C13 C14 120.5(4) . .
C12 C13 C17 119.9(4) . .
C14 C13 C17 119.6(4) . .
C13 C14 C15 120.1(4) . .
C13 C14 H14 120.0 . .
C15 C14 H14 120.0 . .
C16 C15 C14 118.8(4) . .
C16 C15 C18 121.1(4) . .
C14 C15 C18 120.1(4) . .
C15 C16 C11 121.4(4) . .
C15 C16 H16 119.3 . .
C11 C16 H16 119.3 . .
O4 C17 O3 121.8(4) . .
O4 C17 C13 120.0(4) . .
O3 C17 C13 118.2(4) . .
O4 C17 Mn1 61.0(2) . 2_656
O3 C17 Mn1 61.2(2) . 2_656
C13 C17 Mn1 172.2(4) . 2_656
C19' C18 C19 50.4(8) . .
C19' C18 C20 95.6(9) . 2
C19 C18 C20 117.2(9) . 2
C19' C18 C20' 117.3(8) . 2
C19 C18 C20' 94.2(9) . 2
C20 C18 C20' 52.0(8) 2 2
C19' C18 C15 120.9(6) . .
C19 C18 C15 121.0(6) . .
C20 C18 C15 121.7(7) 2 .
C20' C18 C15 121.7(7) 2 .
C18 C19 C20 121.2(11) . .
C18 C19 H19 119.4 . .
C20 C19 H19 119.4 . .
C19 C20 C18 121.6(12) . 2
C19 C20 H20 119.2 . .
C18 C20 H20 119.2 2 .
C18 C19' C20' 122.5(10) . .
C18 C19' H19' 118.7 . .
C20' C19' H19' 118.7 . .
C19' C20' C18 120.0(11) . 2
C19' C20' H20' 120.0 . .
C18 C20' H20' 120.0 2 .
O1 Mn1 O2 113.60(15) . 2_666
O1 Mn1 O5 85(10) . .
O2 Mn1 O5 95(10) 2_666 .
O1 Mn1 O5' 85(10) . .
O2 Mn1 O5' 96(10) 2_666 .
O5 Mn1 O5' 1(10) . .
O1 Mn1 N1 89.7(2) . .
O2 Mn1 N1 94.37(18) 2_666 .
O5 Mn1 N1 170(10) . .
O5' Mn1 N1 170(10) . .
O1 Mn1 O4 154.68(15) . 2_656
O2 Mn1 O4 91.36(13) 2_666 2_656
O5 Mn1 O4 89(10) . 2_656
O5' Mn1 O4 88(10) . 2_656
N1 Mn1 O4 92.63(16) . 2_656
O1 Mn1 O3 97.28(15) . 2_656
O2 Mn1 O3 149.04(14) 2_666 2_656
O5 Mn1 O3 85(10) . 2_656
O5' Mn1 O3 84(10) . 2_656
N1 Mn1 O3 87.70(17) . 2_656
O4 Mn1 O3 57.68(12) 2_656 2_656
O1 Mn1 C17 126.09(15) . 2_656
O2 Mn1 C17 119.94(15) 2_666 2_656
O5 Mn1 C17 84(10) . 2_656
O5' Mn1 C17 84(10) . 2_656
N1 Mn1 C17 92.06(16) . 2_656
O4 Mn1 C17 28.66(14) 2_656 2_656
O3 Mn1 C17 29.13(14) 2_656 2_656
C3 N1 C1 105.6(5) . .
C3 N1 Mn1 125.3(4) . .
C1 N1 Mn1 128.4(4) . .
C3 N2 C2 106.9(5) . .
C3 N2 C4' 130.5(5) . .
C2 N2 C4' 121.4(5) . .
C3 N2 C4 119.8(5) . .
C2 N2 C4 132.4(5) . .
C4' N2 C4 20.68(9) . .
C10 O1 Mn1 174.8(5) . .
C10 O2 Mn1 118.1(3) . 2_666
C17 O3 Mn1 89.7(3) . 2_656
C17 O4 Mn1 90.4(3) . 2_656
C23 O5 Mn1 126(10) . .
C23 N3 C21 124(7) . .
C23 N3 C22 119(7) . .
C21 N3 C22 117(2) . .
O5 C23 N3 144(10) . .
O5 C23 H23 108.2 . .
N3 C23 H23 108.2 . .
C23' O5' Mn1 126(10) . .
C23' N3' C21' 126(6) . .
C23' N3' C22' 119(6) . .
C21' N3' C22' 115(2) . .
O5' C23' N3' 136(10) . .
O5' C23' H23' 111.9 . .
N3' C23' H23' 111.9 . .
N3' C22' H22D 109.5 . .
N3' C22' H22E 109.5 . .
H22D C22' H22E 109.5 . .
N3' C22' H22F 109.5 . .
H22D C22' H22F 109.5 . .
H22E C22' H22F 109.5 . .
N3' C21' H21D 109.5 . .
N3' C21' H21E 109.5 . .
H21D C21' H21E 109.5 . .
N3' C21' H21F 109.5 . .
H21D C21' H21F 109.5 . .
H21E C21' H21F 109.5 . .

loop_
_geom_bond_atom_site_label_1
_geom_bond_atom_site_label_2
_geom_bond_distance
_geom_bond_site_symmetry_2
C1 C2 1.345(9) .
C1 N1 1.361(8) .
C1 H1 0.8674 .
C2 N2 1.362(8) .
C2 H2 0.9300 .
C3 N1 1.308(7) .
C3 N2 1.356(8) .
C3 H3 0.9300 .
C4 C5 1.3900 .
C4 C9 1.3900 .
C4 N2 1.502(7) .
C5 C6 1.3900 .
C5 H5 0.9300 .
C6 C7 1.3900 .
C6 H6 0.9300 .
C7 C8 1.3900 .
C7 C7 1.529(10) 2_765
C8 C9 1.3900 .
C8 H8 0.9300 .
C9 H9 0.9300 .
C4' C5' 1.3900 .
C4' C9' 1.3901 .
C4' N2 1.417(6) .
C5' C6' 1.3900 .
C5' H5' 0.9300 .
C6' C7' 1.3900 .
C6' H6' 0.9300 .
C7' C8' 1.3900 .
C7' C7' 1.694(11) 2_765
C8' C9' 1.3900 .
C8' H8' 0.9300 .
C9' H9' 0.9300 .
C10 O1 1.228(6) .
C10 O2 1.264(6) .
C10 C11 1.490(6) .
C11 C12 1.395(6) .
C11 C16 1.398(6) .
C12 C13 1.374(7) .
C12 H12 0.9300 .
C13 C14 1.391(6) .
C13 C17 1.509(6) .
C14 C15 1.403(7) .
C14 H14 0.9300 .
C15 C16 1.381(7) .
C15 C18 1.487(6) .
C16 H16 0.9300 .
C17 O4 1.244(6) .
C17 O3 1.263(6) .
C17 Mn1 2.595(5) 2_656
C18 C19' 1.329(13) .
C18 C19 1.351(15) .
C18 C20 1.357(14) 2
C18 C20' 1.392(13) 2
C19 C20 1.352(18) .
C19 H19 0.9300 .
C20 C18 1.357(14) 2
C20 H20 0.9300 .
C19' C20' 1.348(15) .
C19' H19' 0.9300 .
C20' C18 1.392(13) 2
C20' H20' 0.9300 .
Mn1 O1 2.093(4) .
Mn1 O2 2.128(4) 2_666
Mn1 O5 2.2(4) .
Mn1 O5' 2.2(4) .
Mn1 N1 2.236(5) .
Mn1 O4 2.269(3) 2_656
Mn1 O3 2.273(4) 2_656
Mn1 C17 2.595(5) 2_656
O2 Mn1 2.128(3) 2_666
O3 Mn1 2.273(4) 2_656
O4 Mn1 2.269(3) 2_656
O5 C23 1.2(7) .
N3 C23 1.38(15) .
N3 C21 1.42(3) .
N3 C22 1.44(3) .
C23 H23 0.9300 .
C22 H22A 0.9600 .
C22 H22B 0.9600 .
C22 H22C 0.9600 .
C21 H21A 0.9600 .
C21 H21B 0.9600 .
C21 H21C 0.9600 .
O5' C23' 1.3(6) .
N3' C23' 1.38(11) .
N3' C21' 1.42(3) .
N3' C22' 1.45(3) .
C23' H23' 0.9300 .
C22' H22D 0.9600 .
C22' H22E 0.9600 .
C22' H22F 0.9600 .
C21' H21D 0.9600 .
C21' H21E 0.9600 .
C21' H21F 0.9600 .

loop_
_geom_torsion_atom_site_label_1
_geom_torsion_atom_site_label_2
_geom_torsion_atom_site_label_3
_geom_torsion_atom_site_label_4
_geom_torsion
_geom_torsion_site_symmetry_1
_geom_torsion_site_symmetry_4
N1 C1 C2 N2 0.3(8) . .
C9 C4 C5 C6 0.0 . .
N2 C4 C5 C6 168.7(7) . .
C4 C5 C6 C7 0.0 . .
C5 C6 C7 C8 0.0 . .
C5 C6 C7 C7 -156.8(12) . 2_765
C6 C7 C8 C9 0.0 . .
C7 C7 C8 C9 155.6(13) 2_765 .
C7 C8 C9 C4 0.0 . .
C5 C4 C9 C8 0.0 . .
N2 C4 C9 C8 -169.0(7) . .
C9' C4' C5' C6' 0.0 . .
N2 C4' C5' C6' -168.5(7) . .
C4' C5' C6' C7' 0.0 . .
C5' C6' C7' C8' 0.0 . .
C5' C6' C7' C7' 159.7(11) . 2_765
C6' C7' C8' C9' 0.0 . .
C7' C7' C8' C9' -158.0(12) 2_765 .
C7' C8' C9' C4' 0.0 . .
C5' C4' C9' C8' 0.0 . .
N2 C4' C9' C8' 167.8(8) . .
O1 C10 C11 C12 -4.0(7) . .
O2 C10 C11 C12 175.4(5) . .
O1 C10 C11 C16 175.1(5) . .
O2 C10 C11 C16 -5.5(7) . .
C16 C11 C12 C13 0.1(7) . .
C10 C11 C12 C13 179.2(4) . .
C11 C12 C13 C14 0.4(8) . .
C11 C12 C13 C17 178.4(4) . .
C12 C13 C14 C15 -0.5(8) . .
C17 C13 C14 C15 -178.5(5) . .
C13 C14 C15 C16 0.1(8) . .
C13 C14 C15 C18 179.5(5) . .
C14 C15 C16 C11 0.4(8) . .
C18 C15 C16 C11 -179.1(5) . .
C12 C11 C16 C15 -0.5(8) . .
C10 C11 C16 C15 -179.6(5) . .
C12 C13 C17 O4 -166.5(5) . .
C14 C13 C17 O4 11.6(7) . .
C12 C13 C17 O3 11.7(7) . .
C14 C13 C17 O3 -170.3(5) . .
C12 C13 C17 Mn1 -71(3) . 2_656
C14 C13 C17 Mn1 107(3) . 2_656
C16 C15 C18 C19' -152.3(9) . .
C14 C15 C18 C19' 28.3(11) . .
C16 C15 C18 C19 148.2(10) . .
C14 C15 C18 C19 -31.3(12) . .
C16 C15 C18 C20 -32.0(12) . 2
C14 C15 C18 C20 148.5(10) . 2
C16 C15 C18 C20' 30.0(11) . 2
C14 C15 C18 C20' -149.4(9) . 2
C19' C18 C19 C20 74.5(16) . .
C20 C18 C19 C20 1(2) 2 .
C20' C18 C19 C20 -47.9(18) 2 .
C15 C18 C19 C20 -179.2(13) . .
C18 C19 C20 C18 -1(3) . 2
C19 C18 C19' C20' -75.3(15) . .
C20 C18 C19' C20' 45.8(17) 2 .
C20' C18 C19' C20' -4(2) 2 .
C15 C18 C19' C20' 178.2(11) . .
C18 C19' C20' C18 4(2) . 2
N2 C3 N1 C1 0.9(8) . .
N2 C3 N1 Mn1 -170.5(4) . .
C2 C1 N1 C3 -0.7(8) . .
C2 C1 N1 Mn1 170.3(5) . .
O1 Mn1 N1 C3 23.4(6) . .
O2 Mn1 N1 C3 -90.3(6) 2_666 .
O5 Mn1 N1 C3 81(79) . .
O5' Mn1 N1 C3 84(65) . .
O4 Mn1 N1 C3 178.2(6) 2_656 .
O3 Mn1 N1 C3 120.7(6) 2_656 .
C17 Mn1 N1 C3 149.5(6) 2_656 .
O1 Mn1 N1 C1 -146.0(5) . .
O2 Mn1 N1 C1 100.4(5) 2_666 .
O5 Mn1 N1 C1 -89(79) . .
O5' Mn1 N1 C1 -85(65) . .
O4 Mn1 N1 C1 8.8(5) 2_656 .
O3 Mn1 N1 C1 -48.7(5) 2_656 .
C17 Mn1 N1 C1 -19.9(5) 2_656 .
N1 C3 N2 C2 -0.7(8) . .
N1 C3 N2 C4' 167.0(7) . .
N1 C3 N2 C4 -171.2(6) . .
C1 C2 N2 C3 0.2(8) . .
C1 C2 N2 C4' -168.9(6) . .
C1 C2 N2 C4 169.1(7) . .
C5' C4' N2 C3 133.1(7) . .
C9' C4' N2 C3 -35.1(11) . .
C5' C4' N2 C2 -60.7(9) . .
C9' C4' N2 C2 131.1(6) . .
C5' C4' N2 C4 67.5(3) . .
C9' C4' N2 C4 -100.7(4) . .
C5 C4 N2 C3 149.1(6) . .
C9 C4 N2 C3 -42.0(8) . .
C5 C4 N2 C2 -18.6(11) . .
C9 C4 N2 C2 150.3(7) . .
C5 C4 N2 C4' -83.8(4) . .
C9 C4 N2 C4' 85.1(4) . .
O2 C10 O1 Mn1 -111(4) . .
C11 C10 O1 Mn1 68(4) . .
O2 Mn1 O1 C10 130(4) 2_666 .
O5 Mn1 O1 C10 -136(19) . .
O5' Mn1 O1 C10 -135(17) . .
N1 Mn1 O1 C10 36(4) . .
O4 Mn1 O1 C10 -60(5) 2_656 .
O3 Mn1 O1 C10 -52(4) 2_656 .
C17 Mn1 O1 C10 -57(4) 2_656 .
O1 C10 O2 Mn1 -17.8(7) . 2_666
C11 C10 O2 Mn1 162.8(3) . 2_666
O4 C17 O3 Mn1 6.9(5) . 2_656
C13 C17 O3 Mn1 -171.2(4) . 2_656
O3 C17 O4 Mn1 -7.0(5) . 2_656
C13 C17 O4 Mn1 171.1(4) . 2_656
O1 Mn1 O5 C23 66(38) . .
O2 Mn1 O5 C23 179(38) 2_666 .
O5' Mn1 O5 C23 -40(100) . .
N1 Mn1 O5 C23 8(100) . .
O4 Mn1 O5 C23 -90(39) 2_656 .
O3 Mn1 O5 C23 -32(38) 2_656 .
C17 Mn1 O5 C23 -61(39) 2_656 .
Mn1 O5 C23 N3 -165(14) . .
C21 N3 C23 O5 1(38) . .
C22 N3 C23 O5 -179(37) . .
O1 Mn1 O5' C23' 93(33) . .
O2 Mn1 O5' C23' -154(32) 2_666 .
O5 Mn1 O5' C23' 167(100) . .
N1 Mn1 O5' C23' 32(88) . .
O4 Mn1 O5' C23' -63(32) 2_656 .
O3 Mn1 O5' C23' -5(31) 2_656 .
C17 Mn1 O5' C23' -34(31) 2_656 .
Mn1 O5' C23' N3' 150(17) . .
C21' N3' C23' O5' 0(33) . .
C22' N3' C23' O5' 180(31) . .

loop_
_platon_squeeze_void_nr
_platon_squeeze_void_average_x
_platon_squeeze_void_average_y
_platon_squeeze_void_average_z
_platon_squeeze_void_volume
_platon_squeeze_void_count_electrons
_platon_squeeze_void_content
1 -0.076 0.036 0.407 506 137 ' '
